data_7234930
loop_
_publ_author_name
'Fan, Chuanbin'
'Zong, Ziao'
'Meng, Xiangmin'
'Zhang, Xia'
'Zhang, Xiaoyin'
'Zhang, Dongmei'
'Xu, Cungang'
'Wang, Hu'
'Fan, Yuhua'

_publ_section_title
;
 Rational synthesis, crystal structure, and sensing and adsorption
 properties of luminescent metal--organic frameworks
;
_journal_issue 33
_journal_name_full CrystEngComm
_journal_page_first 4880
_journal_paper_doi 10.1039/C9CE00545E
_journal_volume 21
_journal_year 2019
_chemical_formula_moiety '0.25(C232 H184 Cd12 N32 O64)'
_chemical_formula_sum 'C58 H46 Cd3 N8 O16'
_chemical_formula_weight 1448.23
_space_group_crystal_system monoclinic
_space_group_IT_number 15
_space_group_name_Hall '-C 2yc'
_space_group_name_H-M_alt 'C 1 2/c 1'
_atom_sites_solution_hydrogens mixed
_atom_sites_solution_primary dual
_audit_creation_date 2018-06-26
_audit_creation_method
;
Olex2 1.2
(compiled 2018.05.29 svn.r3508 for OlexSys, GUI svn.r5506)
;
_audit_update_record
;
2018-10-19 deposited with the CCDC.	2019-07-18 downloaded from the CCDC.
;
_cell_angle_alpha 90
_cell_angle_beta 98.2410(10)
_cell_angle_gamma 90
_cell_formula_units_Z 4
_cell_length_a 14.0389(10)
_cell_length_b 13.7650(9)
_cell_length_c 28.8767(18)
_cell_measurement_reflns_used 7829
_cell_measurement_temperature 173
_cell_measurement_theta_max 26.357
_cell_measurement_theta_min 2.36
_cell_volume 5522.7(6)
_computing_cell_refinement 'SAINT v8.34A (Bruker, 2013)'
_computing_data_reduction 'SAINT v8.34A (Bruker, 2013)'
_computing_molecular_graphics 'Olex2 (Dolomanov et al., 2009)'
_computing_publication_material 'Olex2 (Dolomanov et al., 2009)'
_computing_structure_refinement 'ShelXL (Sheldrick, 2015)'
_computing_structure_solution 'ShelXT (Sheldrick, 2015)'
_diffrn_ambient_temperature 173.0
_diffrn_measured_fraction_theta_full 0.998
_diffrn_measured_fraction_theta_max 0.997
_diffrn_measurement_device_type 'Bruker APEX-II CCD'
_diffrn_measurement_method '\f and \w scans'
_diffrn_radiation_type MoK\a
_diffrn_radiation_wavelength 0.71073
_diffrn_reflns_av_R_equivalents 0.0361
_diffrn_reflns_av_unetI/netI 0.0345
_diffrn_reflns_Laue_measured_fraction_full 0.998
_diffrn_reflns_Laue_measured_fraction_max 0.997
_diffrn_reflns_limit_h_max 17
_diffrn_reflns_limit_h_min -17
_diffrn_reflns_limit_k_max 13
_diffrn_reflns_limit_k_min -17
_diffrn_reflns_limit_l_max 36
_diffrn_reflns_limit_l_min -36
_diffrn_reflns_number 21570
_diffrn_reflns_point_group_measured_fraction_full 0.998
_diffrn_reflns_point_group_measured_fraction_max 0.997
_diffrn_reflns_theta_full 25.242
_diffrn_reflns_theta_max 26.390
_diffrn_reflns_theta_min 2.083
_diffrn_standards_number 0
_exptl_absorpt_coefficient_mu 1.225
_exptl_absorpt_correction_T_max 0.7454
_exptl_absorpt_correction_T_min 0.6629
_exptl_absorpt_correction_type multi-scan
_exptl_absorpt_process_details
'SADABS-2014/5 (Bruker,2014/5) was used for absorption correction. wR2(int) was 0.0563 before and 0.0421 after correction. The Ratio of minimum to maximum transmission is 0.8893. The \l/2 correction factor is 0.00150.'
_exptl_crystal_colour colourless
_exptl_crystal_colour_primary colourless
_exptl_crystal_density_diffrn 1.742
_exptl_crystal_description block
_exptl_crystal_F_000 2888
_exptl_crystal_size_max 0.28
_exptl_crystal_size_mid 0.15
_exptl_crystal_size_min 0.12
_platon_squeeze_details TITL
_refine_diff_density_max 0.497
_refine_diff_density_min -0.772
_refine_diff_density_rms 0.090
_refine_ls_extinction_method none
_refine_ls_goodness_of_fit_ref 1.058
_refine_ls_hydrogen_treatment mixed
_refine_ls_matrix_type full
_refine_ls_number_parameters 389
_refine_ls_number_reflns 5647
_refine_ls_number_restraints 2
_refine_ls_restrained_S_all 1.059
_refine_ls_R_factor_all 0.0318
_refine_ls_R_factor_gt 0.0267
_refine_ls_shift/su_max 0.001
_refine_ls_shift/su_mean 0.000
_refine_ls_structure_factor_coef Fsqd
_refine_ls_weighting_details 'w=1/[\s^2^(Fo^2^)+(0.0202P)^2^+8.7735P] where P=(Fo^2^+2Fc^2^)/3'
_refine_ls_weighting_scheme calc
_refine_ls_wR_factor_gt 0.0577
_refine_ls_wR_factor_ref 0.0597
_reflns_Friedel_coverage 0.000
_reflns_number_gt 5094
_reflns_number_total 5647
_reflns_threshold_expression 'I > 2\s(I)'
_cod_data_source_file c9ce00545e2.cif
_cod_data_source_block mo_20180651-zghy-7-1_0m_sq_s
_cod_database_code 7234930
_shelx_shelxl_version_number 2014/7
_shelx_space_group_comment
;
The symmetry employed for this shelxl refinement is uniquely defined
by the following loop, which should always be used as a source of
symmetry information in preference to the above space-group names.
They are only intended as comments.
;
_shelx_estimated_absorpt_t_max 0.867
_shelx_estimated_absorpt_t_min 0.725
_olex2_refinement_description
;
1. Fixed Uiso
 At 1.2 times of:
  All C(H) groups, All C(H,H) groups
 At 1.5 times of:
  All O(H) groups
2. Restrained distances
 O8-H8B
 0.85 with sigma of 0.02
 H8A-H8B
 1.46 with sigma of 0.02
3.a Rotating group:
 O8(H8A)
3.b Secondary CH2 refined with riding coordinates:
 C18(H18A,H18B), C25(H25A,H25B)
3.c Aromatic/amide H refined with riding coordinates:
 C2(H2), C3(H3), C4(H4), C5(H5), C8(H8), C10(H10), C12(H12), C15(H15),
 C16(H16), C17(H17), C20(H20), C21(H21), C23(H23), C24(H24), C26(H26), C27(H27),
  C28(H28)
;
_olex2_submission_special_instructions 'No special instructions were received'

loop_
_space_group_symop_operation_xyz
'x, y, z'
'-x, y, -z+1/2'
'x+1/2, y+1/2, z'
'-x+1/2, y+1/2, -z+1/2'
'-x, -y, -z'
'x, -y, z-1/2'
'-x+1/2, -y+1/2, -z'
'x+1/2, -y+1/2, z-1/2'

loop_
_atom_site_label
_atom_site_type_symbol
_atom_site_fract_x
_atom_site_fract_y
_atom_site_fract_z
_atom_site_U_iso_or_equiv
_atom_site_adp_type
_atom_site_occupancy
_atom_site_site_symmetry_order
_atom_site_calc_flag
_atom_site_refinement_flags_posn
_atom_site_refinement_flags_adp
_atom_site_refinement_flags_occupancy
Cd2 Cd 1.0000 0.72288(2) 0.7500 0.01428(6) Uani 1 2 d S T P
Cd1 Cd 0.58031(2) 0.75698(2) 0.38650(2) 0.02014(6) Uani 1 1 d . . .
O1 O 0.55635(14) 0.63632(15) 0.43591(6) 0.0360(5) Uani 1 1 d . . .
O2 O 0.65687(15) 0.66206(14) 0.50104(6) 0.0339(5) Uani 1 1 d . . .
O3 O 0.50676(13) 0.33685(13) 0.67214(6) 0.0282(4) Uani 1 1 d . . .
O4 O 0.62042(13) 0.31809(14) 0.73242(6) 0.0290(4) Uani 1 1 d . . .
O5 O 0.87802(14) 0.57770(14) 0.75079(6) 0.0320(5) Uani 1 1 d . . .
O6 O 0.91598(12) 0.64694(12) 0.68724(5) 0.0197(4) Uani 1 1 d . . .
O7 O 0.70476(16) 0.50701(15) 0.55518(6) 0.0424(6) Uani 1 1 d . . .
O8 O 0.65251(14) 0.83405(14) 0.45814(6) 0.0298(4) Uani 1 1 d D . .
H8A H 0.6354 0.8955 0.4588 0.045 Uiso 1 1 d DGR . .
N1 N 0.45099(16) 0.84827(17) 0.39078(7) 0.0261(5) Uani 1 1 d . . .
N2 N 0.30745(15) 0.91244(16) 0.37102(7) 0.0262(5) Uani 1 1 d . . .
N3 N -0.15113(16) 0.67006(17) 0.33858(7) 0.0276(5) Uani 1 1 d . . .
N4 N -0.27556(15) 0.70623(16) 0.37320(7) 0.0254(5) Uani 1 1 d . . .
C00J C 0.61051(17) 0.49865(19) 0.47989(8) 0.0210(5) Uani 1 1 d . . .
C1 C 0.60795(18) 0.6071(2) 0.47266(8) 0.0232(5) Uani 1 1 d . . .
C2 C 0.56682(19) 0.4403(2) 0.44324(8) 0.0281(6) Uani 1 1 d . . .
H2 H 0.5330 0.4707 0.4162 0.034 Uiso 1 1 calc R . .
C3 C 0.5711(2) 0.3406(2) 0.44489(9) 0.0366(7) Uani 1 1 d . . .
H3 H 0.5395 0.3028 0.4197 0.044 Uiso 1 1 calc R . .
C4 C 0.6219(2) 0.2958(2) 0.48357(10) 0.0372(7) Uani 1 1 d . . .
H4 H 0.6281 0.2271 0.4844 0.045 Uiso 1 1 calc R . .
C5 C 0.6640(2) 0.3511(2) 0.52116(9) 0.0326(7) Uani 1 1 d . . .
H5 H 0.6974 0.3200 0.5481 0.039 Uiso 1 1 calc R . .
C6 C 0.65761(18) 0.4507(2) 0.51964(8) 0.0240(6) Uani 1 1 d . . .
C7 C 0.70870(19) 0.48588(18) 0.60210(8) 0.0235(6) Uani 1 1 d . . .
C8 C 0.64420(18) 0.42862(18) 0.62182(8) 0.0215(5) Uani 1 1 d . . .
H8 H 0.5926 0.3972 0.6027 0.026 Uiso 1 1 calc R . .
C9 C 0.65645(17) 0.41800(17) 0.67045(8) 0.0175(5) Uani 1 1 d . . .
C10 C 0.72984(17) 0.46723(17) 0.69841(8) 0.0171(5) Uani 1 1 d . . .
H10 H 0.7376 0.4598 0.7314 0.020 Uiso 1 1 calc R . .
C11 C 0.79189(17) 0.52721(17) 0.67813(8) 0.0167(5) Uani 1 1 d . . .
C12 C 0.78256(18) 0.53344(18) 0.62985(8) 0.0212(5) Uani 1 1 d . . .
H12 H 0.8274 0.5708 0.6157 0.025 Uiso 1 1 calc R . .
C13 C 0.86697(16) 0.58679(17) 0.70776(8) 0.0172(5) Uani 1 1 d . . .
C14 C 0.58991(17) 0.35309(17) 0.69295(8) 0.0183(5) Uani 1 1 d . . .
C15 C 0.4109(2) 0.8669(2) 0.43031(9) 0.0380(7) Uani 1 1 d . . .
H15 H 0.4412 0.8543 0.4613 0.046 Uiso 1 1 calc R . .
C16 C 0.3223(2) 0.9058(2) 0.41910(9) 0.0386(7) Uani 1 1 d . . .
H16 H 0.2792 0.9246 0.4400 0.046 Uiso 1 1 calc R . .
C17 C 0.38613(19) 0.8773(2) 0.35589(9) 0.0261(6) Uani 1 1 d . . .
H17 H 0.3944 0.8737 0.3239 0.031 Uiso 1 1 calc R . .
C18 C 0.22120(19) 0.9482(2) 0.34158(10) 0.0331(6) Uani 1 1 d . . .
H18A H 0.2392 0.9712 0.3115 0.040 Uiso 1 1 calc R . .
H18B H 0.1956 1.0045 0.3572 0.040 Uiso 1 1 calc R . .
C19 C 0.14256(19) 0.8724(2) 0.33158(9) 0.0260(6) Uani 1 1 d . . .
C20 C 0.0488(2) 0.9029(2) 0.31887(9) 0.0314(6) Uani 1 1 d . . .
H20 H 0.0349 0.9705 0.3170 0.038 Uiso 1 1 calc R . .
C21 C -0.0252(2) 0.8370(2) 0.30884(10) 0.0341(7) Uani 1 1 d . . .
H21 H -0.0892 0.8595 0.3000 0.041 Uiso 1 1 calc R . .
C22 C -0.0070(2) 0.7381(2) 0.31159(9) 0.0294(6) Uani 1 1 d . . .
C23 C 0.0863(2) 0.7074(2) 0.32427(11) 0.0399(7) Uani 1 1 d . . .
H23 H 0.1000 0.6398 0.3264 0.048 Uiso 1 1 calc R . .
C24 C 0.1609(2) 0.7741(2) 0.33404(12) 0.0392(7) Uani 1 1 d . . .
H24 H 0.2251 0.7516 0.3425 0.047 Uiso 1 1 calc R . .
C25 C -0.0882(2) 0.6654(2) 0.30195(10) 0.0367(7) Uani 1 1 d . . .
H25A H -0.1264 0.6793 0.2711 0.044 Uiso 1 1 calc R . .
H25B H -0.0613 0.5991 0.3009 0.044 Uiso 1 1 calc R . .
C26 C -0.24161(19) 0.70268(19) 0.33289(9) 0.0259(6) Uani 1 1 d . . .
H26 H -0.2770 0.7210 0.3036 0.031 Uiso 1 1 calc R . .
C27 C -0.1243(2) 0.6514(2) 0.38550(10) 0.0346(7) Uani 1 1 d . . .
H27 H -0.0640 0.6276 0.4002 0.042 Uiso 1 1 calc R . .
C28 C -0.2015(2) 0.6740(2) 0.40619(9) 0.0315(6) Uani 1 1 d . . .
H28 H -0.2045 0.6685 0.4387 0.038 Uiso 1 1 calc R . .
H8B H 0.653(3) 0.7949(17) 0.4788(10) 0.061(12) Uiso 1 1 d D . .

loop_
_atom_site_aniso_label
_atom_site_aniso_U_11
_atom_site_aniso_U_22
_atom_site_aniso_U_33
_atom_site_aniso_U_23
_atom_site_aniso_U_13
_atom_site_aniso_U_12
Cd2 0.01237(12) 0.01553(13) 0.01406(11) 0.000 -0.00112(8) 0.000
Cd1 0.01630(10) 0.02208(11) 0.02072(10) 0.00178(7) -0.00187(7) -0.00281(7)
O1 0.0340(12) 0.0389(12) 0.0300(10) 0.0146(9) -0.0130(8) -0.0161(9)
O2 0.0395(12) 0.0295(11) 0.0289(10) 0.0015(8) -0.0086(8) -0.0071(9)
O3 0.0229(10) 0.0326(11) 0.0282(9) -0.0036(8) 0.0008(7) -0.0132(8)
O4 0.0249(10) 0.0351(11) 0.0263(9) 0.0119(8) 0.0014(7) -0.0070(8)
O5 0.0365(12) 0.0416(12) 0.0165(9) -0.0013(8) -0.0008(7) -0.0190(9)
O6 0.0177(9) 0.0197(9) 0.0199(8) 0.0017(7) -0.0030(6) -0.0072(7)
O7 0.0628(15) 0.0443(13) 0.0146(9) 0.0124(8) -0.0138(9) -0.0362(11)
O8 0.0365(12) 0.0244(11) 0.0259(10) 0.0023(8) -0.0039(8) -0.0042(9)
N1 0.0223(12) 0.0336(14) 0.0224(11) 0.0043(9) 0.0032(9) 0.0012(9)
N2 0.0212(12) 0.0299(13) 0.0272(11) 0.0031(9) 0.0029(9) 0.0012(9)
N3 0.0221(12) 0.0317(13) 0.0292(12) -0.0054(10) 0.0040(9) -0.0023(9)
N4 0.0206(12) 0.0274(13) 0.0270(11) 0.0017(9) -0.0002(9) -0.0007(9)
C00J 0.0170(12) 0.0318(15) 0.0148(11) -0.0005(10) 0.0040(9) -0.0052(10)
C1 0.0177(13) 0.0318(15) 0.0201(12) 0.0038(10) 0.0022(10) -0.0060(11)
C2 0.0275(15) 0.0396(17) 0.0156(12) -0.0033(11) -0.0019(10) -0.0027(12)
C3 0.049(2) 0.0393(19) 0.0214(13) -0.0100(12) 0.0039(12) -0.0075(14)
C4 0.050(2) 0.0284(17) 0.0350(15) -0.0015(13) 0.0130(13) -0.0030(14)
C5 0.0358(17) 0.0374(18) 0.0238(13) 0.0098(12) 0.0014(11) -0.0028(13)
C6 0.0221(13) 0.0355(16) 0.0135(11) 0.0022(10) -0.0006(9) -0.0122(11)
C7 0.0322(15) 0.0217(14) 0.0137(11) 0.0055(9) -0.0070(10) -0.0068(11)
C8 0.0215(13) 0.0193(13) 0.0207(12) 0.0028(10) -0.0074(9) -0.0071(10)
C9 0.0161(12) 0.0144(12) 0.0209(11) 0.0015(9) -0.0005(9) 0.0000(9)
C10 0.0181(12) 0.0181(13) 0.0143(11) 0.0018(9) 0.0000(9) 0.0000(9)
C11 0.0170(12) 0.0145(12) 0.0170(11) -0.0001(9) -0.0027(9) -0.0013(9)
C12 0.0258(14) 0.0179(13) 0.0187(12) 0.0042(9) -0.0011(10) -0.0081(10)
C13 0.0149(12) 0.0166(13) 0.0191(12) -0.0007(9) -0.0006(9) -0.0004(9)
C14 0.0191(13) 0.0140(12) 0.0224(12) -0.0045(9) 0.0050(9) -0.0024(9)
C15 0.0350(17) 0.058(2) 0.0220(13) 0.0091(13) 0.0065(12) 0.0074(15)
C16 0.0350(17) 0.057(2) 0.0269(14) 0.0038(13) 0.0140(12) 0.0066(14)
C17 0.0256(14) 0.0308(16) 0.0222(12) 0.0021(11) 0.0041(10) 0.0027(11)
C18 0.0226(15) 0.0303(16) 0.0444(16) 0.0076(13) -0.0022(12) 0.0026(12)
C19 0.0249(14) 0.0264(15) 0.0272(13) 0.0000(11) 0.0054(10) 0.0029(11)
C20 0.0287(16) 0.0267(16) 0.0383(16) 0.0047(12) 0.0028(12) 0.0084(12)
C21 0.0222(15) 0.0384(18) 0.0411(16) 0.0033(13) 0.0029(12) 0.0053(12)
C22 0.0278(15) 0.0324(17) 0.0295(14) -0.0060(11) 0.0092(11) -0.0002(12)
C23 0.0309(17) 0.0256(16) 0.065(2) -0.0079(14) 0.0132(14) 0.0046(13)
C24 0.0231(16) 0.0305(17) 0.064(2) -0.0009(14) 0.0069(13) 0.0073(12)
C25 0.0328(17) 0.0409(19) 0.0387(16) -0.0126(13) 0.0126(13) -0.0043(13)
C26 0.0236(14) 0.0265(15) 0.0264(13) 0.0006(11) -0.0008(10) -0.0018(11)
C27 0.0226(15) 0.0439(19) 0.0349(15) 0.0019(13) -0.0039(11) 0.0031(12)
C28 0.0238(15) 0.0428(18) 0.0263(13) 0.0027(12) -0.0022(11) 0.0000(12)

loop_
_atom_type_symbol
_atom_type_description
_atom_type_scat_dispersion_real
_atom_type_scat_dispersion_imag
_atom_type_scat_source
C C 0.0033 0.0016 'International Tables Vol C Tables 4.2.6.8 and 6.1.1.4'
H H 0.0000 0.0000 'International Tables Vol C Tables 4.2.6.8 and 6.1.1.4'
Cd Cd -0.8075 1.2024 'International Tables Vol C Tables 4.2.6.8 and 6.1.1.4'
N N 0.0061 0.0033 'International Tables Vol C Tables 4.2.6.8 and 6.1.1.4'
O O 0.0106 0.0060 'International Tables Vol C Tables 4.2.6.8 and 6.1.1.4'

loop_
_geom_angle_atom_site_label_1
_geom_angle_atom_site_label_2
_geom_angle_atom_site_label_3
_geom_angle
_geom_angle_site_symmetry_1
_geom_angle_site_symmetry_3
O4 Cd2 O4 108.88(10) 3 4_656
O4 Cd2 O5 85.97(7) 4_656 .
O4 Cd2 O5 162.32(6) 3 .
O4 Cd2 O5 162.32(7) 4_656 2_756
O4 Cd2 O5 85.97(7) 3 2_756
O4 Cd2 O6 97.29(6) 3 2_756
O4 Cd2 O6 114.11(6) 3 .
O4 Cd2 O6 97.29(6) 4_656 .
O4 Cd2 O6 114.11(6) 4_656 2_756
O5 Cd2 O5 81.30(9) . 2_756
O6 Cd2 O5 84.71(6) . 2_756
O6 Cd2 O5 84.71(6) 2_756 .
O6 Cd2 O5 52.68(5) 2_756 2_756
O6 Cd2 O5 52.67(5) . .
O6 Cd2 O6 125.18(8) 2_756 .
O1 Cd1 O3 86.63(7) . 5_666
O1 Cd1 O6 161.88(6) . 7_666
O1 Cd1 O8 82.15(7) . .
O3 Cd1 O6 75.44(6) 5_666 7_666
O3 Cd1 O8 167.83(6) 5_666 .
O8 Cd1 O6 115.94(6) . 7_666
N1 Cd1 O1 100.64(8) . .
N1 Cd1 O3 90.36(7) . 5_666
N1 Cd1 O6 82.30(7) . 7_666
N1 Cd1 O8 87.13(7) . .
N4 Cd1 O1 95.75(8) 1_655 .
N4 Cd1 O3 95.49(7) 1_655 5_666
N4 Cd1 O6 83.64(7) 1_655 7_666
N4 Cd1 O8 90.31(7) 1_655 .
N4 Cd1 N1 162.89(8) 1_655 .
C1 O1 Cd1 130.52(17) . .
C14 O3 Cd1 143.30(16) . 5_666
C14 O4 Cd2 104.98(15) . 3_445
C13 O5 Cd2 84.41(14) . .
Cd2 O6 Cd1 111.25(6) . 7_666
C13 O6 Cd2 100.43(13) . .
C13 O6 Cd1 144.41(14) . 7_666
C6 O7 C7 124.1(2) . .
C15 N1 Cd1 126.05(18) . .
C17 N1 Cd1 127.42(17) . .
C17 N1 C15 105.0(2) . .
C16 N2 C18 127.0(2) . .
C17 N2 C16 107.0(2) . .
C17 N2 C18 125.9(2) . .
C26 N3 C25 125.7(2) . .
C26 N3 C27 107.7(2) . .
C27 N3 C25 126.2(2) . .
C26 N4 Cd1 128.01(18) . 1_455
C26 N4 C28 105.4(2) . .
C28 N4 Cd1 126.58(17) . 1_455
C2 C00J C1 117.7(2) . .
C2 C00J C6 116.9(2) . .
C6 C00J C1 125.3(2) . .
O1 C1 C00J 115.6(2) . .
O2 C1 O1 123.7(3) . .
O2 C1 C00J 120.7(2) . .
C3 C2 C00J 122.3(2) . .
C2 C3 C4 119.3(3) . .
C3 C4 C5 120.1(3) . .
C6 C5 C4 120.3(3) . .
O7 C6 C00J 117.6(2) . .
C5 C6 O7 121.0(2) . .
C5 C6 C00J 121.1(2) . .
O7 C7 C8 126.0(2) . .
O7 C7 C12 113.0(2) . .
C12 C7 C8 120.8(2) . .
C7 C8 C9 118.7(2) . .
C8 C9 C14 120.1(2) . .
C10 C9 C8 120.4(2) . .
C10 C9 C14 119.5(2) . .
C11 C10 C9 120.1(2) . .
C10 C11 C13 121.0(2) . .
C12 C11 C10 119.1(2) . .
C12 C11 C13 119.8(2) . .
C7 C12 C11 120.6(2) . .
O5 C13 O6 122.3(2) . .
O5 C13 C11 119.6(2) . .
O6 C13 C11 118.09(19) . .
O3 C14 O4 122.7(2) . .
O3 C14 C9 119.4(2) . .
O4 C14 C9 117.9(2) . .
C16 C15 N1 110.4(2) . .
C15 C16 N2 105.6(2) . .
N1 C17 N2 111.9(2) . .
N2 C18 C19 113.5(2) . .
C20 C19 C18 118.8(2) . .
C24 C19 C18 122.7(2) . .
C24 C19 C20 118.5(3) . .
C21 C20 C19 121.1(3) . .
C20 C21 C22 120.5(3) . .
C21 C22 C25 120.8(3) . .
C23 C22 C21 118.6(3) . .
C23 C22 C25 120.6(3) . .
C22 C23 C24 120.8(3) . .
C19 C24 C23 120.5(3) . .
N3 C25 C22 110.6(2) . .
N4 C26 N3 111.2(2) . .
C28 C27 N3 105.7(2) . .
C27 C28 N4 110.0(2) . .

loop_
_geom_bond_atom_site_label_1
_geom_bond_atom_site_label_2
_geom_bond_distance
_geom_bond_site_symmetry_2
Cd2 O4 2.2538(18) 3
Cd2 O4 2.2539(17) 4_656
Cd2 O5 2.6340(18) 2_756
Cd2 O5 2.6339(18) .
Cd2 O6 2.2707(15) 2_756
Cd2 O6 2.2707(15) .
Cd1 O1 2.2459(18) .
Cd1 O3 2.3317(17) 5_666
Cd1 O6 2.5136(16) 7_666
Cd1 O8 2.4149(18) .
Cd1 N1 2.226(2) .
Cd1 N4 2.225(2) 1_655
O1 C1 1.262(3) .
O2 C1 1.247(3) .
O3 Cd1 2.3316(17) 5_666
O3 C14 1.254(3) .
O4 Cd2 2.2538(17) 3_445
O4 C14 1.255(3) .
O5 C13 1.236(3) .
O6 Cd1 2.5135(16) 7_666
O6 C13 1.276(3) .
O7 C6 1.377(3) .
O7 C7 1.379(3) .
N1 C15 1.367(3) .
N1 C17 1.319(3) .
N2 C16 1.377(3) .
N2 C17 1.335(3) .
N2 C18 1.461(3) .
N3 C25 1.473(3) .
N3 C26 1.335(3) .
N3 C27 1.377(3) .
N4 Cd1 2.225(2) 1_455
N4 C26 1.320(3) .
N4 C28 1.379(3) .
C00J C1 1.507(4) .
C00J C2 1.398(3) .
C00J C6 1.405(3) .
C2 C3 1.375(4) .
C3 C4 1.381(4) .
C4 C5 1.387(4) .
C5 C6 1.374(4) .
C7 C8 1.383(3) .
C7 C12 1.381(3) .
C8 C9 1.398(3) .
C9 C10 1.391(3) .
C9 C14 1.506(3) .
C10 C11 1.389(3) .
C11 C12 1.384(3) .
C11 C13 1.502(3) .
C15 C16 1.351(4) .
C18 C19 1.516(4) .
C19 C20 1.381(4) .
C19 C24 1.378(4) .
C20 C21 1.378(4) .
C21 C22 1.385(4) .
C22 C23 1.376(4) .
C22 C25 1.513(4) .
C23 C24 1.390(4) .
C27 C28 1.346(4) .

loop_
_platon_squeeze_void_nr
_platon_squeeze_void_average_x
_platon_squeeze_void_average_y
_platon_squeeze_void_average_z
_platon_squeeze_void_volume
_platon_squeeze_void_count_electrons
_platon_squeeze_void_content
1 0.448 0.067 0.047 25 6 ' '
2 0.552 0.067 0.453 24 6 ' '
3 0.948 0.433 0.547 24 6 ' '
4 0.052 0.433 0.953 24 6 ' '
5 0.945 0.570 0.049 24 6 ' '
6 0.055 0.570 0.451 23 6 ' '
7 0.445 0.930 0.549 24 6 ' '
8 0.555 0.930 0.951 23 6 ' '
